data_4117596
loop_
_publ_author_name
'Gregory L. Adams'
'Patrick J. Carroll'
'Amos B. Smith'

_publ_section_title
;
 Total Synthesis of (+)-Scholarisine A
;
_journal_name_full 'Journal of the American Chemical Society'
_journal_page_first 4037
_journal_page_last 4040
_journal_paper_doi 10.1021/ja211840k
_journal_volume 134
_journal_year 2012
_chemical_absolute_configuration syn
_chemical_formula_sum 'C19 H18 N2 O2'
_chemical_formula_weight 306.35
_space_group_IT_number 4
_symmetry_cell_setting monoclinic
_symmetry_Int_Tables_number 4
_symmetry_space_group_name_Hall 'P 2yb'
_symmetry_space_group_name_H-M 'P 1 21 1'
_atom_sites_solution_hydrogens geom
_atom_sites_solution_primary direct
_audit_creation_method SHELXL-97
_cell_angle_alpha 90.00
_cell_angle_beta 107.222(5)
_cell_angle_gamma 90.00
_cell_formula_units_Z 2
_cell_length_a 8.7006(8)
_cell_length_b 7.1701(6)
_cell_length_c 12.1807(11)
_cell_measurement_temperature 143(1)
_cell_volume 725.81(11)
_computing_data_collection 'Bruker APEX2'
_computing_data_reduction 'Bruker SAINT'
_computing_structure_refinement 'SHELXL-97 (Sheldrick, 2008)'
_computing_structure_solution 'SHELXS-97 (Sheldrick, 2008)'
_diffrn_ambient_temperature 143(1)
_diffrn_measured_fraction_theta_full 0.997
_diffrn_measured_fraction_theta_max 0.997
_diffrn_measurement_device 'CCD Area Detector'
_diffrn_measurement_device_type 'Bruker APEXII'
_diffrn_measurement_method 'phi and omega scans'
_diffrn_radiation_monochromator graphite
_diffrn_radiation_source 'sealed tube'
_diffrn_radiation_type MoK\a
_diffrn_radiation_wavelength 0.71073
_diffrn_reflns_av_R_equivalents 0.0592
_diffrn_reflns_av_sigmaI/netI 0.0600
_diffrn_reflns_limit_h_max 10
_diffrn_reflns_limit_h_min -10
_diffrn_reflns_limit_k_max 8
_diffrn_reflns_limit_k_min -8
_diffrn_reflns_limit_l_max 14
_diffrn_reflns_limit_l_min -14
_diffrn_reflns_number 12697
_diffrn_reflns_theta_full 25.05
_diffrn_reflns_theta_max 25.05
_diffrn_reflns_theta_min 1.75
_exptl_absorpt_coefficient_mu 0.092
_exptl_absorpt_correction_T_max 0.7452
_exptl_absorpt_correction_T_min 0.6365
_exptl_absorpt_correction_type multi-scan
_exptl_absorpt_process_details '(SADABS; Sheldrick, 2007)'
_exptl_crystal_density_diffrn 1.402
_exptl_crystal_F_000 324
_exptl_crystal_size_max 0.28
_exptl_crystal_size_mid 0.18
_exptl_crystal_size_min 0.03
_refine_diff_density_max 0.210
_refine_diff_density_min -0.187
_refine_diff_density_rms 0.048
_refine_ls_extinction_method none
_refine_ls_goodness_of_fit_ref 1.009
_refine_ls_hydrogen_treatment constr
_refine_ls_matrix_type full
_refine_ls_number_parameters 210
_refine_ls_number_reflns 2561
_refine_ls_number_restraints 1
_refine_ls_restrained_S_all 1.009
_refine_ls_R_factor_all 0.0709
_refine_ls_R_factor_gt 0.0450
_refine_ls_shift/su_max 0.000
_refine_ls_shift/su_mean 0.000
_refine_ls_structure_factor_coef Fsqd
_refine_ls_weighting_details 'calc w=1/[\s^2^(Fo^2^)+(0.0597P)^2^+0.0000P] where P=(Fo^2^+2Fc^2^)/3'
_refine_ls_weighting_scheme calc
_refine_ls_wR_factor_gt 0.0960
_refine_ls_wR_factor_ref 0.1057
_reflns_number_gt 1974
_reflns_number_total 2561
_reflns_threshold_expression >2sigma(I)
_cod_data_source_file ja211840k_si_009.cif
_cod_data_source_block UP1335-(+)-Scholarisine(1)
_cod_original_sg_symbol_H-M 'P 21 '
_cod_database_code 4117596

loop_
_symmetry_equiv_pos_as_xyz
'x, y, z'
'-x, y+1/2, -z'

loop_
_atom_site_label
_atom_site_type_symbol
_atom_site_fract_x
_atom_site_fract_y
_atom_site_fract_z
_atom_site_U_iso_or_equiv
_atom_site_adp_type
_atom_site_occupancy
_atom_site_symmetry_multiplicity
_atom_site_calc_flag
_atom_site_refinement_flags
C1 C 0.3564(3) 0.5712(4) 0.7316(2) 0.0215(6) Uani 1 1 d .
C2 C 0.2783(3) 0.6389(4) 0.8208(2) 0.0211(6) Uani 1 1 d .
C3 C 0.3403(3) 0.8095(4) 0.8929(2) 0.0244(7) Uani 1 1 d .
H3 H 0.2645 0.8442 0.9350 0.033 Uiso 1 1 calc R
C4 C 0.3481(4) 0.9663(4) 0.8094(3) 0.0254(7) Uani 1 1 d .
H4a H 0.2407 0.9953 0.7604 0.034 Uiso 1 1 calc R
H4b H 0.3932 1.0778 0.8518 0.034 Uiso 1 1 calc R
C5 C 0.4522(3) 0.9027(4) 0.7373(2) 0.0228(7) Uani 1 1 d .
H5 H 0.4694 1.0082 0.6911 0.030 Uiso 1 1 calc R
C6 C 0.3679(3) 0.7435(4) 0.6552(2) 0.0218(7) Uani 1 1 d .
H6 H 0.2605 0.7825 0.6085 0.029 Uiso 1 1 calc R
C7 C 0.6195(3) 0.8322(4) 0.8144(2) 0.0242(7) Uani 1 1 d .
C8 C 0.6183(4) 0.7936(4) 0.9361(2) 0.0254(7) Uani 1 1 d .
H8 H 0.7189 0.7789 0.9897 0.034 Uiso 1 1 calc R
C9 C 0.1157(3) 0.4233(4) 0.7282(2) 0.0226(7) Uani 1 1 d .
C10 C -0.0163(3) 0.3069(4) 0.6935(3) 0.0271(7) Uani 1 1 d .
H10 H -0.0967 0.3093 0.7296 0.036 Uiso 1 1 calc R
C11 C -0.0246(4) 0.1863(4) 0.6028(2) 0.0286(7) Uani 1 1 d .
H11 H -0.1111 0.1045 0.5786 0.038 Uiso 1 1 calc R
C12 C 0.0929(3) 0.1856(4) 0.5479(2) 0.0272(7) Uani 1 1 d .
H12 H 0.0844 0.1038 0.4872 0.036 Uiso 1 1 calc R
C13 C 0.2252(4) 0.3062(4) 0.5822(2) 0.0244(7) Uani 1 1 d .
H13 H 0.3044 0.3061 0.5451 0.032 Uiso 1 1 calc R
C14 C 0.2341(3) 0.4250(4) 0.6728(2) 0.0216(7) Uani 1 1 d .
C15 C 0.4722(4) 0.6968(4) 0.5794(2) 0.0239(7) Uani 1 1 d .
C16 C 0.6499(3) 0.6417(4) 0.7634(2) 0.0249(7) Uani 1 1 d .
H16 H 0.7599 0.5999 0.8018 0.033 Uiso 1 1 calc R
C17 C 0.5303(3) 0.4938(4) 0.7772(2) 0.0225(7) Uani 1 1 d .
H17a H 0.5533 0.4603 0.8576 0.030 Uiso 1 1 calc R
H17b H 0.5406 0.3826 0.7346 0.030 Uiso 1 1 calc R
C18 C 0.7515(4) 0.9761(5) 0.8123(3) 0.0339(8) Uani 1 1 d .
H18a H 0.7576 0.9832 0.7341 0.045 Uiso 1 1 calc R
H18b H 0.7166 1.0973 0.8310 0.045 Uiso 1 1 calc R
C19 C 0.9184(4) 0.9419(5) 0.8905(3) 0.0420(9) Uani 1 1 d .
H19a H 0.9203 0.9627 0.9687 0.063 Uiso 1 1 calc R
H19b H 0.9923 1.0257 0.8709 0.063 Uiso 1 1 calc R
H19c H 0.9493 0.8155 0.8817 0.063 Uiso 1 1 calc R
N1 N 0.5000(3) 0.7786(3) 0.9749(2) 0.0253(6) Uani 1 1 d .
N2 N 0.1453(3) 0.5592(3) 0.8189(2) 0.0247(6) Uani 1 1 d .
O1 O 0.6272(2) 0.6615(3) 0.64085(16) 0.0279(5) Uani 1 1 d .
O2 O 0.4319(2) 0.6939(3) 0.47620(17) 0.0334(5) Uani 1 1 d .

loop_
_atom_site_aniso_label
_atom_site_aniso_U_11
_atom_site_aniso_U_22
_atom_site_aniso_U_33
_atom_site_aniso_U_23
_atom_site_aniso_U_13
_atom_site_aniso_U_12
C1 0.0271(16) 0.0123(13) 0.0262(15) 0.0026(13) 0.0096(12) -0.0009(13)
C2 0.0295(16) 0.0132(14) 0.0218(14) 0.0042(12) 0.0095(12) 0.0048(13)
C3 0.0317(17) 0.0151(14) 0.0273(16) -0.0024(13) 0.0101(13) 0.0011(14)
C4 0.0315(17) 0.0126(15) 0.0295(16) -0.0026(13) 0.0049(13) -0.0010(13)
C5 0.0299(17) 0.0116(14) 0.0272(16) 0.0032(13) 0.0089(13) 0.0000(13)
C6 0.0259(16) 0.0132(15) 0.0246(15) 0.0038(12) 0.0050(13) -0.0005(12)
C7 0.0253(16) 0.0153(15) 0.0312(16) 0.0009(14) 0.0072(13) -0.0011(14)
C8 0.0315(18) 0.0130(15) 0.0293(16) -0.0011(14) 0.0055(14) 0.0005(14)
C9 0.0246(16) 0.0143(14) 0.0287(16) 0.0043(12) 0.0075(13) 0.0032(13)
C10 0.0257(16) 0.0206(15) 0.0380(17) 0.0029(15) 0.0141(14) -0.0006(14)
C11 0.0290(16) 0.0149(15) 0.0375(17) 0.0044(14) 0.0030(14) -0.0025(14)
C12 0.0313(17) 0.0171(15) 0.0298(16) -0.0016(14) 0.0037(14) 0.0010(14)
C13 0.0286(16) 0.0164(15) 0.0288(16) 0.0032(14) 0.0095(13) 0.0041(14)
C14 0.0278(16) 0.0122(14) 0.0254(16) 0.0022(12) 0.0087(13) 0.0013(13)
C15 0.0307(17) 0.0153(15) 0.0279(17) 0.0004(14) 0.0118(13) -0.0063(14)
C16 0.0233(15) 0.0223(16) 0.0298(15) 0.0010(14) 0.0090(12) 0.0006(14)
C17 0.0269(17) 0.0130(13) 0.0289(16) -0.0027(13) 0.0104(13) 0.0012(13)
C18 0.0361(19) 0.0228(16) 0.042(2) 0.0012(16) 0.0108(15) -0.0050(16)
C19 0.0358(19) 0.031(2) 0.059(2) 0.0020(17) 0.0138(17) -0.0027(16)
N1 0.0308(14) 0.0141(14) 0.0304(14) -0.0025(11) 0.0081(12) -0.0013(11)
N2 0.0290(14) 0.0162(12) 0.0313(14) -0.0001(11) 0.0127(11) 0.0020(12)
O1 0.0274(11) 0.0274(12) 0.0324(11) 0.0016(10) 0.0138(9) -0.0002(10)
O2 0.0369(12) 0.0363(13) 0.0302(13) 0.0011(10) 0.0147(10) -0.0066(11)

loop_
_atom_type_symbol
_atom_type_description
_atom_type_scat_dispersion_real
_atom_type_scat_dispersion_imag
_atom_type_scat_source
C C 0.0033 0.0016 'International Tables Vol C Tables 4.2.6.8 and 6.1.1.4'
H H 0.0000 0.0000 'International Tables Vol C Tables 4.2.6.8 and 6.1.1.4'
N N 0.0061 0.0033 'International Tables Vol C Tables 4.2.6.8 and 6.1.1.4'
O O 0.0106 0.0060 'International Tables Vol C Tables 4.2.6.8 and 6.1.1.4'

loop_
_geom_angle_atom_site_label_1
_geom_angle_atom_site_label_2
_geom_angle_atom_site_label_3
_geom_angle
C14 C1 C2 99.1(2)
C14 C1 C17 113.3(2)
C2 C1 C17 116.9(2)
C14 C1 C6 115.1(2)
C2 C1 C6 107.0(2)
C17 C1 C6 105.5(2)
N2 C2 C3 122.4(2)
N2 C2 C1 115.8(2)
C3 C2 C1 121.1(2)
N1 C3 C2 112.1(2)
N1 C3 C4 110.1(2)
C2 C3 C4 106.7(2)
C5 C4 C3 108.5(2)
C4 C5 C6 110.3(2)
C4 C5 C7 111.1(2)
C6 C5 C7 109.1(2)
C15 C6 C5 107.6(2)
C15 C6 C1 110.1(2)
C5 C6 C1 107.4(2)
C8 C7 C18 111.0(2)
C8 C7 C16 106.4(2)
C18 C7 C16 111.3(2)
C8 C7 C5 111.9(2)
C18 C7 C5 109.7(2)
C16 C7 C5 106.4(2)
N1 C8 C7 128.9(3)
C10 C9 C14 121.7(3)
C10 C9 N2 126.1(3)
C14 C9 N2 112.1(2)
C9 C10 C11 117.6(3)
C12 C11 C10 121.1(3)
C11 C12 C13 121.1(3)
C14 C13 C12 117.8(3)
C13 C14 C9 120.6(3)
C13 C14 C1 132.2(3)
C9 C14 C1 107.1(2)
O2 C15 O1 120.5(3)
O2 C15 C6 127.0(3)
O1 C15 C6 112.5(2)
O1 C16 C17 106.9(2)
O1 C16 C7 109.7(2)
C17 C16 C7 111.4(2)
C16 C17 C1 109.6(2)
C19 C18 C7 117.5(3)
C8 N1 C3 116.5(2)
C2 N2 C9 105.7(2)
C15 O1 C16 113.2(2)

loop_
_geom_bond_atom_site_label_1
_geom_bond_atom_site_label_2
_geom_bond_distance
C1 C14 1.514(4)
C1 C2 1.521(4)
C1 C17 1.552(4)
C1 C6 1.568(4)
C2 N2 1.285(4)
C2 C3 1.509(4)
C3 N1 1.469(4)
C3 C4 1.531(4)
C4 C5 1.507(4)
C5 C6 1.551(4)
C5 C7 1.565(4)
C6 C15 1.510(4)
C7 C8 1.511(4)
C7 C18 1.550(4)
C7 C16 1.555(4)
C8 N1 1.258(4)
C9 C10 1.380(4)
C9 C14 1.390(4)
C9 N2 1.438(4)
C10 C11 1.388(4)
C11 C12 1.377(4)
C12 C13 1.401(4)
C13 C14 1.378(4)
C15 O2 1.202(3)
C15 O1 1.358(3)
C16 O1 1.454(3)
C16 C17 1.529(4)
C18 C19 1.503(4)
